data_4316460
loop_
_publ_author_name
'Olivier B\'enaud'
'Jean-Claude Berthet'
'Pierre Thu\'ery'
'Michel Ephritikhine'

_publ_section_title
;
 The Bis Metallacyclic Anion [U(N{SiMe3}2)(CH2SiMe2N{SiMe3})2]-
;
_journal_name_full 'Inorganic Chemistry'
_journal_page_first 8117
_journal_page_last 8130
_journal_paper_doi 10.1021/ic1012044
_journal_volume 49
_journal_year 2010
_chemical_formula_sum 'C44 H112 N6 Na2 O5 Si12 U2'
_chemical_formula_weight 1664.52
_space_group_IT_number 2
_symmetry_cell_setting triclinic
_symmetry_space_group_name_Hall '-P 1'
_symmetry_space_group_name_H-M 'P -1'
_atom_sites_solution_hydrogens geom
_atom_sites_solution_primary direct
_atom_sites_solution_secondary difmap
_audit_creation_method SHELXL-97
_cell_angle_alpha 75.711(3)
_cell_angle_beta 80.618(3)
_cell_angle_gamma 75.128(2)
_cell_formula_units_Z 2
_cell_length_a 11.8946(6)
_cell_length_b 16.6639(9)
_cell_length_c 20.5219(7)
_cell_measurement_reflns_used 176841
_cell_measurement_temperature 150(2)
_cell_measurement_theta_max 25.68
_cell_measurement_theta_min 2.94
_cell_volume 3788.1(3)
_computing_cell_refinement 'HKL2000 (Otwinowski & Minor, 1997)'
_computing_data_collection 'COLLECT (Nonius, 1998)'
_computing_data_reduction 'HKL2000 (Otwinowski & Minor, 1997)'
_computing_molecular_graphics 'SHELXTL (Sheldrick, 2008)'
_computing_publication_material 'SHELXTL (Sheldrick, 2008); PLATON (Spek, 2003)'
_computing_structure_refinement 'SHELXL-97 (Sheldrick, 2008)'
_computing_structure_solution 'SHELXS-97 (Sheldrick, 2008)'
_diffrn_ambient_temperature 150(2)
_diffrn_measured_fraction_theta_full 0.998
_diffrn_measured_fraction_theta_max 0.998
_diffrn_measurement_device_type 'Nonius Kappa-CCD area-detector diffractometer'
_diffrn_measurement_method 'two \f and eight \w scans with 2\% steps (623 frames)'
_diffrn_radiation_monochromator graphite
_diffrn_radiation_source 'fine-focus sealed tube'
_diffrn_radiation_type MoK\a
_diffrn_radiation_wavelength 0.71073
_diffrn_reflns_av_R_equivalents 0.0408
_diffrn_reflns_av_sigmaI/netI 0.0488
_diffrn_reflns_limit_h_max 14
_diffrn_reflns_limit_h_min -14
_diffrn_reflns_limit_k_max 20
_diffrn_reflns_limit_k_min -20
_diffrn_reflns_limit_l_max 25
_diffrn_reflns_limit_l_min -25
_diffrn_reflns_number 176841
_diffrn_reflns_theta_full 25.68
_diffrn_reflns_theta_max 25.68
_diffrn_reflns_theta_min 2.94
_diffrn_standards_decay_% 0
_diffrn_standards_interval_time 0
_diffrn_standards_number 0
_exptl_absorpt_coefficient_mu 4.509
_exptl_absorpt_correction_T_max 0.697
_exptl_absorpt_correction_T_min 0.550
_exptl_absorpt_correction_type multi-scan
_exptl_absorpt_process_details 'SCALEPACK (Otwinowski & Minor, 1997)'
_exptl_crystal_colour 'translucent light green'
_exptl_crystal_density_diffrn 1.459
_exptl_crystal_density_method 'not measured'
_exptl_crystal_description platelet
_exptl_crystal_F_000 1664
_exptl_crystal_size_max 0.15
_exptl_crystal_size_mid 0.15
_exptl_crystal_size_min 0.08
_refine_diff_density_max 0.674
_refine_diff_density_min -1.238
_refine_diff_density_rms 0.094
_refine_ls_extinction_method none
_refine_ls_goodness_of_fit_ref 0.992
_refine_ls_hydrogen_treatment constr
_refine_ls_matrix_type full
_refine_ls_number_parameters 670
_refine_ls_number_reflns 14381
_refine_ls_number_restraints 30
_refine_ls_restrained_S_all 1.012
_refine_ls_R_factor_all 0.0415
_refine_ls_R_factor_gt 0.0298
_refine_ls_shift/su_max 0.001
_refine_ls_shift/su_mean 0.000
_refine_ls_structure_factor_coef Fsqd
_refine_ls_weighting_details 'calc w=1/[\s^2^(Fo^2^)+(0.0359P)^2^] where P=(Fo^2^+2Fc^2^)/3'
_refine_ls_weighting_scheme calc
_refine_ls_wR_factor_gt 0.0675
_refine_ls_wR_factor_ref 0.0712
_reflns_number_gt 11747
_reflns_number_total 14381
_reflns_threshold_expression >2sigma(I)
_cod_data_source_file ic1012044_si_002_07.cif
_cod_data_source_block 5b
_cod_database_code 4316460

loop_
_symmetry_equiv_pos_as_xyz
'x, y, z'
'-x, -y, -z'

loop_
_atom_site_label
_atom_site_type_symbol
_atom_site_fract_x
_atom_site_fract_y
_atom_site_fract_z
_atom_site_U_iso_or_equiv
_atom_site_adp_type
_atom_site_occupancy
_atom_site_symmetry_multiplicity
_atom_site_calc_flag
_atom_site_refinement_flags
_atom_site_disorder_assembly
_atom_site_disorder_group
U1 U 1.070479(12) -0.195369(9) 0.319710(7) 0.03225(5) Uani 1 1 d . . .
U2 U 0.760950(12) 0.244280(9) 0.195313(7) 0.03191(5) Uani 1 1 d . . .
Na1 Na 0.88846(15) -0.11602(11) 0.16765(8) 0.0476(4) Uani 1 1 d . . .
Na2 Na 0.95983(14) 0.04758(10) 0.27066(8) 0.0408(4) Uani 1 1 d . . .
Si1 Si 1.17260(10) -0.37771(7) 0.26499(6) 0.0379(3) Uani 1 1 d . . .
Si2 Si 1.34872(10) -0.34839(8) 0.33976(6) 0.0418(3) Uani 1 1 d . . .
Si3 Si 0.78615(10) -0.19680(8) 0.36293(6) 0.0401(3) Uani 1 1 d . . .
Si4 Si 0.92680(11) -0.30941(8) 0.47239(6) 0.0415(3) Uani 1 1 d . . .
Si5 Si 1.25726(9) -0.05714(7) 0.23582(6) 0.0363(3) Uani 1 1 d . . .
Si6 Si 1.16234(10) -0.05077(7) 0.38256(5) 0.0368(2) Uani 1 1 d . . .
Si7 Si 0.77318(10) 0.16219(7) 0.05434(6) 0.0383(3) Uani 1 1 d . . .
Si8 Si 0.64309(11) 0.34378(8) 0.04019(6) 0.0446(3) Uani 1 1 d . . .
Si9 Si 0.64795(17) 0.19398(9) 0.35464(7) 0.0673(5) Uani 1 1 d . . .
Si10 Si 0.46075(13) 0.22391(10) 0.26513(9) 0.0695(5) Uani 1 1 d . . .
Si11 Si 0.98250(11) 0.35073(9) 0.14630(7) 0.0515(3) Uani 1 1 d . . .
Si12 Si 0.76482(11) 0.45212(8) 0.20855(6) 0.0426(3) Uani 1 1 d . . .
O1 O 1.0193(2) -0.22114(17) 0.22886(13) 0.0386(6) Uani 1 1 d . . .
O2 O 0.9208(2) -0.08319(17) 0.28887(14) 0.0384(6) Uani 1 1 d . . .
O3 O 0.8719(2) 0.11797(17) 0.17335(13) 0.0362(6) Uani 1 1 d . . .
O4 O 0.8617(3) 0.18045(19) 0.28338(14) 0.0518(8) Uani 1 1 d . . .
O5 O 0.7746(3) -0.1438(2) 0.10013(15) 0.0519(8) Uani 1 1 d . . .
N1 N 1.2112(3) -0.3160(2) 0.31049(16) 0.0373(8) Uani 1 1 d . . .
N2 N 0.9193(3) -0.2387(2) 0.39452(16) 0.0361(7) Uani 1 1 d . . .
N3 N 1.1695(3) -0.0853(2) 0.30907(15) 0.0331(7) Uani 1 1 d . . .
N4 N 0.7163(3) 0.2505(2) 0.08859(16) 0.0360(8) Uani 1 1 d . . .
N5 N 0.6041(3) 0.2195(2) 0.27417(18) 0.0470(9) Uani 1 1 d . . .
N6 N 0.8365(3) 0.3632(2) 0.17723(16) 0.0374(8) Uani 1 1 d . . .
C1 C 1.0518(3) -0.3022(3) 0.21602(19) 0.0363(9) Uani 1 1 d . . .
C2 C 1.0000(4) -0.3224(3) 0.1721(2) 0.0497(11) Uani 1 1 d . . .
H2A H 0.9413 -0.2821 0.1496 0.060 Uiso 1 1 calc R . .
H2B H 1.0223 -0.3770 0.1637 0.060 Uiso 1 1 calc R . .
C3 C 1.1146(4) -0.4684(3) 0.3204(2) 0.0503(11) Uani 1 1 d . . .
H3A H 1.1728 -0.5040 0.3488 0.075 Uiso 1 1 calc R . .
H3B H 1.0955 -0.5009 0.2928 0.075 Uiso 1 1 calc R . .
H3C H 1.0456 -0.4468 0.3480 0.075 Uiso 1 1 calc R . .
C4 C 1.2907(4) -0.4208(3) 0.2024(2) 0.0522(12) Uani 1 1 d . . .
H4A H 1.3180 -0.3747 0.1713 0.078 Uiso 1 1 calc R . .
H4B H 1.2604 -0.4515 0.1780 0.078 Uiso 1 1 calc R . .
H4C H 1.3543 -0.4583 0.2258 0.078 Uiso 1 1 calc R . .
C5 C 1.3827(4) -0.4639(3) 0.3826(2) 0.0534(12) Uani 1 1 d . . .
H5A H 1.3231 -0.4746 0.4191 0.080 Uiso 1 1 calc R . .
H5B H 1.4571 -0.4782 0.4001 0.080 Uiso 1 1 calc R . .
H5C H 1.3854 -0.4979 0.3506 0.080 Uiso 1 1 calc R . .
C6 C 1.4680(4) -0.3293(3) 0.2702(2) 0.0522(12) Uani 1 1 d . . .
H6A H 1.4677 -0.3602 0.2365 0.078 Uiso 1 1 calc R . .
H6B H 1.5421 -0.3482 0.2883 0.078 Uiso 1 1 calc R . .
H6C H 1.4553 -0.2696 0.2502 0.078 Uiso 1 1 calc R . .
C7 C 1.3583(4) -0.2869(3) 0.4018(3) 0.0605(13) Uani 1 1 d . . .
H7A H 1.3330 -0.2273 0.3832 0.091 Uiso 1 1 calc R . .
H7B H 1.4378 -0.2991 0.4118 0.091 Uiso 1 1 calc R . .
H7C H 1.3091 -0.3026 0.4426 0.091 Uiso 1 1 calc R . .
C8 C 0.8088(3) -0.0981(3) 0.2968(2) 0.0374(9) Uani 1 1 d . . .
C9 C 0.7275(4) -0.0449(3) 0.2603(2) 0.0461(11) Uani 1 1 d . . .
H9A H 0.7451 0.0025 0.2293 0.055 Uiso 1 1 calc R . .
H9B H 0.6528 -0.0548 0.2656 0.055 Uiso 1 1 calc R . .
C10 C 0.6607(4) -0.1613(3) 0.4246(3) 0.0609(14) Uani 1 1 d . . .
H10A H 0.6409 -0.2101 0.4560 0.091 Uiso 1 1 calc R . .
H10B H 0.5945 -0.1297 0.4008 0.091 Uiso 1 1 calc R . .
H10C H 0.6822 -0.1259 0.4487 0.091 Uiso 1 1 calc R . .
C11 C 0.7406(4) -0.2682(3) 0.3201(3) 0.0555(13) Uani 1 1 d . . .
H11A H 0.8033 -0.2875 0.2877 0.083 Uiso 1 1 calc R . .
H11B H 0.6728 -0.2376 0.2974 0.083 Uiso 1 1 calc R . .
H11C H 0.7223 -0.3162 0.3532 0.083 Uiso 1 1 calc R . .
C12 C 0.8658(4) -0.2566(3) 0.5456(2) 0.0555(12) Uani 1 1 d . . .
H12A H 0.9074 -0.2139 0.5447 0.083 Uiso 1 1 calc R . .
H12B H 0.8745 -0.2983 0.5872 0.083 Uiso 1 1 calc R . .
H12C H 0.7844 -0.2306 0.5424 0.083 Uiso 1 1 calc R . .
C13 C 0.8462(5) -0.3944(3) 0.4785(2) 0.0611(13) Uani 1 1 d . . .
H13A H 0.7648 -0.3690 0.4744 0.092 Uiso 1 1 calc R . .
H13B H 0.8543 -0.4334 0.5215 0.092 Uiso 1 1 calc R . .
H13C H 0.8781 -0.4245 0.4429 0.092 Uiso 1 1 calc R . .
C14 C 1.0823(4) -0.3621(3) 0.4854(2) 0.0569(12) Uani 1 1 d . . .
H14A H 1.1173 -0.3909 0.4493 0.085 Uiso 1 1 calc R . .
H14B H 1.0855 -0.4025 0.5278 0.085 Uiso 1 1 calc R . .
H14C H 1.1242 -0.3200 0.4856 0.085 Uiso 1 1 calc R . .
C15 C 1.2072(4) 0.0566(3) 0.1912(2) 0.0476(11) Uani 1 1 d . . .
H15A H 1.2066 0.0933 0.2207 0.071 Uiso 1 1 d R . .
H15B H 1.2595 0.0692 0.1511 0.071 Uiso 1 1 d R . .
H15C H 1.1297 0.0655 0.1789 0.071 Uiso 1 1 d R . .
C16 C 1.2567(4) -0.1251(3) 0.1760(2) 0.0421(10) Uani 1 1 d . . .
H16A H 1.2931 -0.1830 0.1946 0.063 Uiso 1 1 calc R . .
H16B H 1.2992 -0.1056 0.1336 0.063 Uiso 1 1 calc R . .
H16C H 1.1775 -0.1216 0.1692 0.063 Uiso 1 1 calc R . .
C17 C 1.4129(4) -0.0681(3) 0.2483(2) 0.0529(12) Uani 1 1 d . . .
H17A H 1.4176 -0.0256 0.2713 0.079 Uiso 1 1 calc R . .
H17B H 1.4589 -0.0608 0.2051 0.079 Uiso 1 1 calc R . .
H17C H 1.4423 -0.1235 0.2749 0.079 Uiso 1 1 calc R . .
C18 C 1.0882(4) 0.0635(3) 0.3755(2) 0.0548(12) Uani 1 1 d . . .
H18A H 1.1302 0.0903 0.3967 0.082 Uiso 1 1 d R . .
H18B H 1.0860 0.0912 0.3286 0.082 Uiso 1 1 d R . .
H18C H 1.0098 0.0679 0.3974 0.082 Uiso 1 1 d R . .
C19 C 1.0742(5) -0.1146(3) 0.4505(2) 0.0574(13) Uani 1 1 d . . .
H19A H 0.9991 -0.1090 0.4361 0.086 Uiso 1 1 calc R . .
H19B H 1.0638 -0.0940 0.4913 0.086 Uiso 1 1 calc R . .
H19C H 1.1146 -0.1733 0.4586 0.086 Uiso 1 1 calc R . .
C20 C 1.3053(4) -0.0630(3) 0.4154(2) 0.0515(11) Uani 1 1 d . . .
H20A H 1.3429 -0.1223 0.4265 0.077 Uiso 1 1 calc R . .
H20B H 1.2915 -0.0398 0.4551 0.077 Uiso 1 1 calc R . .
H20C H 1.3546 -0.0334 0.3813 0.077 Uiso 1 1 calc R . .
C21 C 0.8825(3) 0.0925(2) 0.11414(18) 0.0332(9) Uani 1 1 d . . .
C22 C 0.9651(4) 0.0252(3) 0.1010(2) 0.0420(10) Uani 1 1 d . . .
H22A H 1.0168 -0.0052 0.1327 0.050 Uiso 1 1 calc R . .
H22B H 0.9709 0.0089 0.0602 0.050 Uiso 1 1 calc R . .
C23 C 0.8550(4) 0.1828(3) -0.0321(2) 0.0560(13) Uani 1 1 d . . .
H23A H 0.8026 0.2199 -0.0635 0.084 Uiso 1 1 calc R . .
H23B H 0.8870 0.1300 -0.0463 0.084 Uiso 1 1 calc R . .
H23C H 0.9174 0.2091 -0.0309 0.084 Uiso 1 1 calc R . .
C24 C 0.6654(4) 0.0991(3) 0.0509(3) 0.0556(12) Uani 1 1 d . . .
H24A H 0.6308 0.0796 0.0958 0.083 Uiso 1 1 calc R . .
H24B H 0.7048 0.0511 0.0315 0.083 Uiso 1 1 calc R . .
H24C H 0.6053 0.1343 0.0235 0.083 Uiso 1 1 calc R . .
C25 C 0.7462(5) 0.4077(3) -0.0121(2) 0.0578(13) Uani 1 1 d . . .
H25A H 0.7928 0.4198 0.0168 0.087 Uiso 1 1 calc R . .
H25B H 0.7026 0.4601 -0.0368 0.087 Uiso 1 1 calc R . .
H25C H 0.7963 0.3762 -0.0433 0.087 Uiso 1 1 calc R . .
C26 C 0.5433(4) 0.4093(3) 0.0972(3) 0.0611(13) Uani 1 1 d . . .
H26A H 0.4863 0.3789 0.1228 0.092 Uiso 1 1 calc R . .
H26B H 0.5042 0.4620 0.0706 0.092 Uiso 1 1 calc R . .
H26C H 0.5880 0.4207 0.1274 0.092 Uiso 1 1 calc R . .
C27 C 0.5479(5) 0.3238(3) -0.0168(3) 0.0641(14) Uani 1 1 d . . .
H27A H 0.5951 0.2872 -0.0453 0.096 Uiso 1 1 calc R . .
H27B H 0.5121 0.3768 -0.0444 0.096 Uiso 1 1 calc R . .
H27C H 0.4882 0.2971 0.0103 0.096 Uiso 1 1 calc R . .
C28 C 0.8003(5) 0.2138(3) 0.3383(2) 0.0591(14) Uani 1 1 d . . .
C29 C 0.8504(6) 0.2522(4) 0.3712(3) 0.083(2) Uani 1 1 d . . .
H29A H 0.9273 0.2571 0.3576 0.099 Uiso 1 1 calc R . .
H29B H 0.8087 0.2741 0.4078 0.099 Uiso 1 1 calc R . .
C30 C 0.6658(7) 0.0786(4) 0.3957(3) 0.099(2) Uani 1 1 d U . .
H30A H 0.5945 0.0694 0.4227 0.149 Uiso 1 1 calc R . .
H30B H 0.7283 0.0615 0.4240 0.149 Uiso 1 1 calc R . .
H30C H 0.6837 0.0456 0.3615 0.149 Uiso 1 1 calc R . .
C31 C 0.5548(6) 0.2577(4) 0.4159(3) 0.084(2) Uani 1 1 d . . .
H31A H 0.5473 0.3173 0.3964 0.127 Uiso 1 1 calc R . .
H31B H 0.5908 0.2434 0.4571 0.127 Uiso 1 1 calc R . .
H31C H 0.4787 0.2451 0.4254 0.127 Uiso 1 1 calc R . .
C32 C 0.3984(6) 0.1429(4) 0.3323(4) 0.108(2) Uani 1 1 d U . .
H32A H 0.4452 0.0871 0.3305 0.162 Uiso 1 1 calc R . .
H32B H 0.3197 0.1461 0.3247 0.162 Uiso 1 1 calc R . .
H32C H 0.3985 0.1542 0.3759 0.162 Uiso 1 1 calc R . .
C33 C 0.4485(5) 0.1989(4) 0.1824(3) 0.082(2) Uani 1 1 d . . .
H33A H 0.4874 0.2340 0.1462 0.123 Uiso 1 1 calc R . .
H33B H 0.3675 0.2098 0.1758 0.123 Uiso 1 1 calc R . .
H33C H 0.4845 0.1402 0.1832 0.123 Uiso 1 1 calc R . .
C34 C 0.3648(5) 0.3306(4) 0.2724(4) 0.085(2) Uani 1 1 d . . .
H34A H 0.3774 0.3451 0.3127 0.127 Uiso 1 1 calc R . .
H34B H 0.2843 0.3286 0.2746 0.127 Uiso 1 1 calc R . .
H34C H 0.3836 0.3727 0.2337 0.127 Uiso 1 1 calc R . .
C35 C 1.0229(6) 0.4506(4) 0.0968(3) 0.092(2) Uani 1 1 d U . .
H35A H 0.9705 0.4775 0.0628 0.139 Uiso 1 1 calc R . .
H35B H 1.1016 0.4377 0.0757 0.139 Uiso 1 1 calc R . .
H35C H 1.0174 0.4882 0.1265 0.139 Uiso 1 1 calc R . .
C36 C 1.0795(4) 0.3036(5) 0.2166(3) 0.089(2) Uani 1 1 d . . .
H36A H 1.0689 0.3434 0.2451 0.134 Uiso 1 1 calc R . .
H36B H 1.1598 0.2913 0.1977 0.134 Uiso 1 1 calc R . .
H36C H 1.0593 0.2520 0.2429 0.134 Uiso 1 1 calc R . .
C37 C 1.0224(4) 0.2752(3) 0.0881(2) 0.0564(12) Uani 1 1 d . . .
H37A H 1.0101 0.2205 0.1125 0.085 Uiso 1 1 calc R . .
H37B H 1.1033 0.2700 0.0705 0.085 Uiso 1 1 calc R . .
H37C H 0.9745 0.2962 0.0515 0.085 Uiso 1 1 calc R . .
C38 C 0.7275(5) 0.5496(3) 0.1396(3) 0.0660(14) Uani 1 1 d . . .
H38A H 0.7983 0.5634 0.1149 0.099 Uiso 1 1 calc R . .
H38B H 0.6834 0.5964 0.1593 0.099 Uiso 1 1 calc R . .
H38C H 0.6819 0.5389 0.1095 0.099 Uiso 1 1 calc R . .
C39 C 0.6250(4) 0.4345(3) 0.2608(2) 0.0519(12) Uani 1 1 d . . .
H39A H 0.5742 0.4250 0.2329 0.078 Uiso 1 1 calc R . .
H39B H 0.5873 0.4836 0.2791 0.078 Uiso 1 1 calc R . .
H39C H 0.6418 0.3857 0.2970 0.078 Uiso 1 1 calc R . .
C40 C 0.8486(5) 0.4793(4) 0.2660(3) 0.0680(15) Uani 1 1 d . . .
H40A H 0.8618 0.4333 0.3047 0.102 Uiso 1 1 calc R . .
H40B H 0.8047 0.5300 0.2804 0.102 Uiso 1 1 calc R . .
H40C H 0.9223 0.4885 0.2424 0.102 Uiso 1 1 calc R . .
C41 C 0.6740(5) -0.1769(5) 0.1300(3) 0.083(2) Uani 1 1 d . . .
H41A H 0.6296 -0.1456 0.1635 0.100 Uiso 1 1 calc R . .
H41B H 0.6978 -0.2363 0.1521 0.100 Uiso 1 1 calc R . .
C42 C 0.6024(6) -0.1683(6) 0.0762(3) 0.104(2) Uani 1 1 d U . .
H42A H 0.5734 -0.2192 0.0818 0.124 Uiso 1 1 calc R . .
H42B H 0.5363 -0.1200 0.0763 0.124 Uiso 1 1 calc R . .
C43 C 0.6794(6) -0.1556(6) 0.0135(4) 0.120(3) Uani 1 1 d U . .
H43A H 0.6441 -0.1049 -0.0178 0.144 Uiso 1 1 calc R . .
H43B H 0.6930 -0.2038 -0.0075 0.144 Uiso 1 1 calc R . .
C44 C 0.7906(5) -0.1465(4) 0.0303(3) 0.0706(15) Uani 1 1 d . . .
H44A H 0.8533 -0.1943 0.0219 0.085 Uiso 1 1 calc R . .
H44B H 0.8104 -0.0946 0.0028 0.085 Uiso 1 1 calc R . .

loop_
_atom_site_aniso_label
_atom_site_aniso_U_11
_atom_site_aniso_U_22
_atom_site_aniso_U_33
_atom_site_aniso_U_23
_atom_site_aniso_U_13
_atom_site_aniso_U_12
U1 0.02965(8) 0.03258(9) 0.03612(9) -0.00776(6) -0.00537(6) -0.00834(6)
U2 0.03347(9) 0.03190(9) 0.03172(8) -0.00706(6) -0.00644(6) -0.00774(6)
Na1 0.0492(10) 0.0483(10) 0.0469(9) -0.0086(8) -0.0151(8) -0.0089(8)
Na2 0.0482(10) 0.0357(9) 0.0393(8) -0.0069(7) -0.0130(7) -0.0070(7)
Si1 0.0394(6) 0.0360(6) 0.0402(6) -0.0102(5) -0.0073(5) -0.0081(5)
Si2 0.0362(6) 0.0391(7) 0.0522(7) -0.0130(5) -0.0117(5) -0.0047(5)
Si3 0.0324(6) 0.0439(7) 0.0448(6) -0.0057(5) -0.0036(5) -0.0139(5)
Si4 0.0471(7) 0.0396(7) 0.0377(6) -0.0054(5) -0.0031(5) -0.0134(6)
Si5 0.0312(6) 0.0408(6) 0.0387(6) -0.0100(5) -0.0023(5) -0.0110(5)
Si6 0.0396(6) 0.0399(6) 0.0349(6) -0.0090(5) -0.0074(5) -0.0131(5)
Si7 0.0449(7) 0.0375(6) 0.0354(6) -0.0094(5) -0.0125(5) -0.0078(5)
Si8 0.0520(7) 0.0362(6) 0.0475(7) -0.0040(5) -0.0228(6) -0.0072(6)
Si9 0.1167(14) 0.0401(8) 0.0374(7) -0.0107(6) 0.0136(8) -0.0156(8)
Si10 0.0554(9) 0.0670(10) 0.1006(12) -0.0465(9) 0.0316(8) -0.0371(8)
Si11 0.0379(7) 0.0562(8) 0.0692(9) -0.0276(7) 0.0052(6) -0.0195(6)
Si12 0.0417(7) 0.0376(6) 0.0530(7) -0.0154(5) -0.0032(5) -0.0129(5)
O1 0.0392(15) 0.0392(16) 0.0408(15) -0.0121(12) -0.0107(12) -0.0077(13)
O2 0.0297(14) 0.0351(15) 0.0502(16) -0.0077(12) -0.0062(12) -0.0072(12)
O3 0.0374(15) 0.0381(15) 0.0347(14) -0.0100(12) -0.0062(12) -0.0078(12)
O4 0.071(2) 0.0412(18) 0.0432(17) -0.0167(14) -0.0238(15) 0.0059(16)
O5 0.0480(18) 0.064(2) 0.0506(18) -0.0202(16) -0.0094(15) -0.0153(16)
N1 0.0335(18) 0.0368(19) 0.0419(19) -0.0091(15) -0.0072(15) -0.0061(15)
N2 0.0368(18) 0.0356(19) 0.0380(18) -0.0089(14) -0.0013(15) -0.0127(15)
N3 0.0337(17) 0.0343(18) 0.0350(17) -0.0081(14) -0.0046(14) -0.0133(14)
N4 0.0396(19) 0.0356(19) 0.0347(17) -0.0046(14) -0.0141(15) -0.0086(15)
N5 0.053(2) 0.042(2) 0.045(2) -0.0141(16) 0.0118(17) -0.0172(18)
N6 0.0358(18) 0.0373(19) 0.0435(19) -0.0114(15) -0.0062(15) -0.0124(15)
C1 0.038(2) 0.037(2) 0.037(2) -0.0108(17) -0.0017(17) -0.0136(18)
C2 0.055(3) 0.043(3) 0.055(3) -0.015(2) -0.019(2) -0.006(2)
C3 0.059(3) 0.047(3) 0.052(3) -0.012(2) -0.015(2) -0.018(2)
C4 0.053(3) 0.054(3) 0.052(3) -0.021(2) -0.007(2) -0.006(2)
C5 0.047(3) 0.049(3) 0.060(3) -0.009(2) -0.014(2) -0.002(2)
C6 0.043(3) 0.044(3) 0.070(3) -0.011(2) -0.008(2) -0.010(2)
C7 0.049(3) 0.061(3) 0.079(4) -0.027(3) -0.028(3) 0.001(2)
C8 0.029(2) 0.044(2) 0.041(2) -0.0129(18) -0.0037(17) -0.0084(18)
C9 0.035(2) 0.053(3) 0.052(3) -0.008(2) -0.006(2) -0.017(2)
C10 0.039(3) 0.064(3) 0.067(3) -0.001(3) 0.002(2) -0.009(2)
C11 0.058(3) 0.053(3) 0.063(3) -0.004(2) -0.016(2) -0.028(2)
C12 0.061(3) 0.067(3) 0.040(2) -0.015(2) -0.002(2) -0.016(3)
C13 0.080(4) 0.053(3) 0.052(3) -0.001(2) -0.004(3) -0.029(3)
C14 0.061(3) 0.056(3) 0.050(3) -0.005(2) -0.012(2) -0.009(3)
C15 0.049(3) 0.049(3) 0.048(3) -0.010(2) 0.004(2) -0.022(2)
C16 0.042(2) 0.046(3) 0.040(2) -0.0120(19) -0.0022(19) -0.011(2)
C17 0.038(2) 0.062(3) 0.063(3) -0.021(2) 0.001(2) -0.017(2)
C18 0.062(3) 0.052(3) 0.053(3) -0.023(2) -0.016(2) 0.000(2)
C19 0.076(3) 0.071(3) 0.037(2) -0.018(2) 0.000(2) -0.035(3)
C20 0.058(3) 0.052(3) 0.054(3) -0.015(2) -0.020(2) -0.016(2)
C21 0.037(2) 0.035(2) 0.0278(19) -0.0058(16) -0.0021(16) -0.0103(18)
C22 0.045(2) 0.045(3) 0.035(2) -0.0138(19) -0.0075(18) -0.001(2)
C23 0.077(3) 0.052(3) 0.035(2) -0.011(2) -0.009(2) -0.006(3)
C24 0.059(3) 0.049(3) 0.070(3) -0.021(2) -0.028(3) -0.010(2)
C25 0.082(4) 0.045(3) 0.050(3) 0.000(2) -0.023(3) -0.020(3)
C26 0.062(3) 0.045(3) 0.074(3) -0.013(2) -0.024(3) 0.002(2)
C27 0.070(3) 0.054(3) 0.069(3) -0.001(3) -0.041(3) -0.007(3)
C28 0.090(4) 0.041(3) 0.038(2) -0.015(2) -0.025(2) 0.018(3)
C29 0.112(5) 0.069(4) 0.066(3) -0.039(3) -0.049(3) 0.028(3)
C30 0.164(5) 0.057(3) 0.062(3) -0.008(3) 0.012(4) -0.019(4)
C31 0.129(6) 0.061(4) 0.059(3) -0.024(3) 0.033(3) -0.030(4)
C32 0.117(5) 0.091(4) 0.128(5) -0.043(4) 0.052(4) -0.065(4)
C33 0.050(3) 0.099(5) 0.124(5) -0.070(4) 0.018(3) -0.037(3)
C34 0.045(3) 0.090(5) 0.139(6) -0.072(4) 0.017(3) -0.024(3)
C35 0.085(4) 0.079(4) 0.118(4) -0.035(3) 0.041(3) -0.045(3)
C36 0.037(3) 0.134(6) 0.118(5) -0.077(5) -0.021(3) 0.001(3)
C37 0.043(3) 0.063(3) 0.067(3) -0.028(3) 0.004(2) -0.013(2)
C38 0.079(4) 0.040(3) 0.074(3) -0.012(2) 0.001(3) -0.010(3)
C39 0.047(3) 0.040(3) 0.067(3) -0.015(2) 0.001(2) -0.008(2)
C40 0.062(3) 0.070(4) 0.090(4) -0.042(3) -0.010(3) -0.021(3)
C41 0.058(3) 0.147(6) 0.063(3) -0.041(4) 0.000(3) -0.040(4)
C42 0.087(4) 0.150(5) 0.089(4) -0.030(4) -0.016(3) -0.046(4)
C43 0.097(4) 0.196(6) 0.091(4) -0.051(4) -0.017(4) -0.050(4)
C44 0.061(3) 0.098(5) 0.065(3) -0.035(3) -0.007(3) -0.023(3)

loop_
_atom_type_symbol
_atom_type_description
_atom_type_scat_dispersion_real
_atom_type_scat_dispersion_imag
_atom_type_scat_source
C C 0.0033 0.0016 'International Tables Vol C Tables 4.2.6.8 and 6.1.1.4'
H H 0.0000 0.0000 'International Tables Vol C Tables 4.2.6.8 and 6.1.1.4'
N N 0.0061 0.0033 'International Tables Vol C Tables 4.2.6.8 and 6.1.1.4'
O O 0.0106 0.0060 'International Tables Vol C Tables 4.2.6.8 and 6.1.1.4'
Si Si 0.0817 0.0704 'International Tables Vol C Tables 4.2.6.8 and 6.1.1.4'
U U -9.6767 9.6646 'International Tables Vol C Tables 4.2.6.8 and 6.1.1.4'
Na Na 0.0362 0.0249 'International Tables Vol C Tables 4.2.6.8 and 6.1.1.4'

loop_
_geom_angle_atom_site_label_1
_geom_angle_atom_site_label_2
_geom_angle_atom_site_label_3
_geom_angle
_geom_angle_site_symmetry_1
_geom_angle_site_symmetry_3
_geom_angle_publ_flag
O1 U1 O2 76.48(10) . . ?
O1 U1 N1 81.15(11) . . ?
O2 U1 N1 157.35(11) . . ?
O1 U1 N2 96.53(11) . . ?
O2 U1 N2 80.00(10) . . ?
N1 U1 N2 106.33(11) . . ?
O1 U1 N3 120.48(10) . . ?
O2 U1 N3 81.98(10) . . ?
N1 U1 N3 106.77(11) . . ?
N2 U1 N3 133.21(11) . . ?
O4 U2 O3 73.08(10) . . ?
O4 U2 N6 91.84(12) . . ?
O3 U2 N6 122.18(11) . . ?
O4 U2 N4 151.12(11) . . ?
O3 U2 N4 78.14(10) . . ?
N6 U2 N4 101.67(11) . . ?
O4 U2 N5 82.53(13) . . ?
O3 U2 N5 109.49(11) . . ?
N6 U2 N5 123.71(12) . . ?
N4 U2 N5 109.67(13) . . ?
O5 Na1 O1 122.28(13) . . ?
O5 Na1 O2 151.19(12) . . ?
O1 Na1 O2 65.69(10) . . ?
O2 Na2 O4 137.58(13) . . ?
O2 Na2 O3 102.10(11) . . ?
O4 Na2 O3 71.52(11) . . ?
O2 Na2 N3 69.96(10) . . ?
O4 Na2 N3 141.88(12) . . ?
O3 Na2 N3 137.91(11) . . ?
N1 Si1 C3 112.74(18) . . ?
N1 Si1 C4 115.27(19) . . ?
C3 Si1 C4 108.1(2) . . ?
N1 Si1 C1 104.05(17) . . ?
C3 Si1 C1 108.90(19) . . ?
C4 Si1 C1 107.5(2) . . ?
N1 Si2 C7 110.78(19) . . ?
N1 Si2 C6 112.07(19) . . ?
C7 Si2 C6 105.7(2) . . ?
N1 Si2 C5 112.24(19) . . ?
C7 Si2 C5 107.3(2) . . ?
C6 Si2 C5 108.4(2) . . ?
N2 Si3 C10 115.9(2) . . ?
N2 Si3 C11 114.0(2) . . ?
C10 Si3 C11 107.2(2) . . ?
N2 Si3 C8 104.22(16) . . ?
C10 Si3 C8 106.9(2) . . ?
C11 Si3 C8 108.0(2) . . ?
N2 Si4 C14 110.01(19) . . ?
N2 Si4 C13 111.64(19) . . ?
C14 Si4 C13 108.0(2) . . ?
N2 Si4 C12 113.1(2) . . ?
C14 Si4 C12 106.2(2) . . ?
C13 Si4 C12 107.6(2) . . ?
N3 Si5 C16 109.51(17) . . ?
N3 Si5 C17 114.31(19) . . ?
C16 Si5 C17 107.5(2) . . ?
N3 Si5 C15 113.01(18) . . ?
C16 Si5 C15 107.4(2) . . ?
C17 Si5 C15 104.8(2) . . ?
N3 Si6 C18 112.98(19) . . ?
N3 Si6 C20 116.38(19) . . ?
C18 Si6 C20 105.3(2) . . ?
N3 Si6 C19 107.44(18) . . ?
C18 Si6 C19 107.6(2) . . ?
C20 Si6 C19 106.7(2) . . ?
N4 Si7 C24 115.3(2) . . ?
N4 Si7 C23 115.10(19) . . ?
C24 Si7 C23 107.3(2) . . ?
N4 Si7 C21 103.77(17) . . ?
C24 Si7 C21 107.6(2) . . ?
C23 Si7 C21 107.27(19) . . ?
N4 Si8 C25 111.7(2) . . ?
N4 Si8 C26 109.2(2) . . ?
C25 Si8 C26 107.9(2) . . ?
N4 Si8 C27 112.16(19) . . ?
C25 Si8 C27 109.2(2) . . ?
C26 Si8 C27 106.5(2) . . ?
N5 Si9 C30 113.6(3) . . ?
N5 Si9 C31 115.8(3) . . ?
C30 Si9 C31 108.2(3) . . ?
N5 Si9 C28 102.87(19) . . ?
C30 Si9 C28 105.5(3) . . ?
C31 Si9 C28 110.3(3) . . ?
N5 Si10 C34 111.1(2) . . ?
N5 Si10 C32 111.9(3) . . ?
C34 Si10 C32 106.7(3) . . ?
N5 Si10 C33 111.2(2) . . ?
C34 Si10 C33 110.2(3) . . ?
C32 Si10 C33 105.5(3) . . ?
N6 Si11 C35 114.0(2) . . ?
N6 Si11 C37 110.52(19) . . ?
C35 Si11 C37 106.0(3) . . ?
N6 Si11 C36 111.2(2) . . ?
C35 Si11 C36 108.5(3) . . ?
C37 Si11 C36 106.2(3) . . ?
N6 Si12 C40 113.9(2) . . ?
N6 Si12 C39 110.34(18) . . ?
C40 Si12 C39 105.1(2) . . ?
N6 Si12 C38 112.5(2) . . ?
C40 Si12 C38 106.8(3) . . ?
C39 Si12 C38 107.8(2) . . ?
C1 O1 U1 120.5(2) . . ?
C1 O1 Na1 121.0(2) . . ?
U1 O1 Na1 117.72(13) . . ?
C8 O2 U1 118.0(2) . . ?
C8 O2 Na2 124.4(2) . . ?
U1 O2 Na2 115.99(12) . . ?
C8 O2 Na1 73.3(2) . . ?
U1 O2 Na1 99.14(10) . . ?
Na2 O2 Na1 110.13(11) . . ?
C21 O3 U2 125.5(2) . . ?
C21 O3 Na2 128.8(2) . . ?
U2 O3 Na2 105.72(11) . . ?
C28 O4 U2 106.9(2) . . ?
C28 O4 Na2 133.8(3) . . ?
U2 O4 Na2 109.10(12) . . ?
C44 O5 C41 107.3(4) . . ?
C44 O5 Na1 132.4(3) . . ?
C41 O5 Na1 119.6(3) . . ?
Si1 N1 Si2 118.7(2) . . ?
Si1 N1 U1 112.90(16) . . ?
Si2 N1 U1 128.37(18) . . ?
Si3 N2 Si4 119.34(18) . . ?
Si3 N2 U1 112.09(15) . . ?
Si4 N2 U1 128.47(18) . . ?
Si5 N3 Si6 125.01(18) . . ?
Si5 N3 U1 119.69(16) . . ?
Si6 N3 U1 114.62(15) . . ?
Si5 N3 Na2 95.89(13) . . ?
Si6 N3 Na2 90.07(13) . . ?
U1 N3 Na2 92.06(10) . . ?
Si7 N4 Si8 120.27(19) . . ?
Si7 N4 U2 117.64(16) . . ?
Si8 N4 U2 121.66(18) . . ?
Si10 N5 Si9 119.1(2) . . ?
Si10 N5 U2 131.6(2) . . ?
Si9 N5 U2 109.24(19) . . ?
Si12 N6 Si11 119.93(19) . . ?
Si12 N6 U2 122.94(17) . . ?
Si11 N6 U2 115.73(17) . . ?
C2 C1 O1 120.4(4) . . ?
C2 C1 Si1 124.4(3) . . ?
O1 C1 Si1 115.2(3) . . ?
C1 C2 H2A 120.0 . . ?
C1 C2 H2B 120.0 . . ?
H2A C2 H2B 120.0 . . ?
Si1 C3 H3A 109.5 . . ?
Si1 C3 H3B 109.5 . . ?
H3A C3 H3B 109.5 . . ?
Si1 C3 H3C 109.5 . . ?
H3A C3 H3C 109.5 . . ?
H3B C3 H3C 109.5 . . ?
Si1 C4 H4A 109.5 . . ?
Si1 C4 H4B 109.5 . . ?
H4A C4 H4B 109.5 . . ?
Si1 C4 H4C 109.5 . . ?
H4A C4 H4C 109.5 . . ?
H4B C4 H4C 109.5 . . ?
Si2 C5 H5A 109.5 . . ?
Si2 C5 H5B 109.5 . . ?
H5A C5 H5B 109.5 . . ?
Si2 C5 H5C 109.5 . . ?
H5A C5 H5C 109.5 . . ?
H5B C5 H5C 109.5 . . ?
Si2 C6 H6A 109.5 . . ?
Si2 C6 H6B 109.5 . . ?
H6A C6 H6B 109.5 . . ?
Si2 C6 H6C 109.5 . . ?
H6A C6 H6C 109.5 . . ?
H6B C6 H6C 109.5 . . ?
Si2 C7 H7A 109.5 . . ?
Si2 C7 H7B 109.5 . . ?
H7A C7 H7B 109.5 . . ?
Si2 C7 H7C 109.5 . . ?
H7A C7 H7C 109.5 . . ?
H7B C7 H7C 109.5 . . ?
C9 C8 O2 120.0(4) . . ?
C9 C8 Si3 125.1(3) . . ?
O2 C8 Si3 114.9(3) . . ?
C8 C9 H9A 120.0 . . ?
C8 C9 H9B 120.0 . . ?
H9A C9 H9B 120.0 . . ?
Si3 C10 H10A 109.5 . . ?
Si3 C10 H10B 109.5 . . ?
H10A C10 H10B 109.5 . . ?
Si3 C10 H10C 109.5 . . ?
H10A C10 H10C 109.5 . . ?
H10B C10 H10C 109.5 . . ?
Si3 C11 H11A 109.5 . . ?
Si3 C11 H11B 109.5 . . ?
H11A C11 H11B 109.5 . . ?
Si3 C11 H11C 109.5 . . ?
H11A C11 H11C 109.5 . . ?
H11B C11 H11C 109.5 . . ?
Si4 C12 H12A 109.5 . . ?
Si4 C12 H12B 109.5 . . ?
H12A C12 H12B 109.5 . . ?
Si4 C12 H12C 109.5 . . ?
H12A C12 H12C 109.5 . . ?
H12B C12 H12C 109.5 . . ?
Si4 C13 H13A 109.5 . . ?
Si4 C13 H13B 109.5 . . ?
H13A C13 H13B 109.5 . . ?
Si4 C13 H13C 109.5 . . ?
H13A C13 H13C 109.5 . . ?
H13B C13 H13C 109.5 . . ?
Si4 C14 H14A 109.5 . . ?
Si4 C14 H14B 109.5 . . ?
H14A C14 H14B 109.5 . . ?
Si4 C14 H14C 109.5 . . ?
H14A C14 H14C 109.5 . . ?
H14B C14 H14C 109.5 . . ?
Si5 C15 H15A 109.4 . . ?
Si5 C15 H15B 109.6 . . ?
H15A C15 H15B 109.5 . . ?
Si5 C15 H15C 109.4 . . ?
H15A C15 H15C 109.5 . . ?
H15B C15 H15C 109.5 . . ?
Si5 C16 H16A 109.5 . . ?
Si5 C16 H16B 109.5 . . ?
H16A C16 H16B 109.5 . . ?
Si5 C16 H16C 109.5 . . ?
H16A C16 H16C 109.5 . . ?
H16B C16 H16C 109.5 . . ?
Si5 C17 H17A 109.5 . . ?
Si5 C17 H17B 109.5 . . ?
H17A C17 H17B 109.5 . . ?
Si5 C17 H17C 109.5 . . ?
H17A C17 H17C 109.5 . . ?
H17B C17 H17C 109.5 . . ?
Si6 C18 H18A 109.7 . . ?
Si6 C18 H18B 109.4 . . ?
H18A C18 H18B 109.5 . . ?
Si6 C18 H18C 109.3 . . ?
H18A C18 H18C 109.5 . . ?
H18B C18 H18C 109.5 . . ?
Si6 C19 H19A 109.5 . . ?
Si6 C19 H19B 109.5 . . ?
H19A C19 H19B 109.5 . . ?
Si6 C19 H19C 109.5 . . ?
H19A C19 H19C 109.5 . . ?
H19B C19 H19C 109.5 . . ?
Si6 C20 H20A 109.5 . . ?
Si6 C20 H20B 109.5 . . ?
H20A C20 H20B 109.5 . . ?
Si6 C20 H20C 109.5 . . ?
H20A C20 H20C 109.5 . . ?
H20B C20 H20C 109.5 . . ?
C22 C21 O3 121.4(4) . . ?
C22 C21 Si7 125.1(3) . . ?
O3 C21 Si7 113.5(3) . . ?
C21 C22 H22A 120.0 . . ?
C21 C22 H22B 120.0 . . ?
H22A C22 H22B 120.0 . . ?
Si7 C23 H23A 109.5 . . ?
Si7 C23 H23B 109.5 . . ?
H23A C23 H23B 109.5 . . ?
Si7 C23 H23C 109.5 . . ?
H23A C23 H23C 109.5 . . ?
H23B C23 H23C 109.5 . . ?
Si7 C24 H24A 109.5 . . ?
Si7 C24 H24B 109.5 . . ?
H24A C24 H24B 109.5 . . ?
Si7 C24 H24C 109.5 . . ?
H24A C24 H24C 109.5 . . ?
H24B C24 H24C 109.5 . . ?
Si8 C25 H25A 109.5 . . ?
Si8 C25 H25B 109.5 . . ?
H25A C25 H25B 109.5 . . ?
Si8 C25 H25C 109.5 . . ?
H25A C25 H25C 109.5 . . ?
H25B C25 H25C 109.5 . . ?
Si8 C26 H26A 109.5 . . ?
Si8 C26 H26B 109.5 . . ?
H26A C26 H26B 109.5 . . ?
Si8 C26 H26C 109.5 . . ?
H26A C26 H26C 109.5 . . ?
H26B C26 H26C 109.5 . . ?
Si8 C27 H27A 109.5 . . ?
Si8 C27 H27B 109.5 . . ?
H27A C27 H27B 109.5 . . ?
Si8 C27 H27C 109.5 . . ?
H27A C27 H27C 109.5 . . ?
H27B C27 H27C 109.5 . . ?
C29 C28 O4 120.7(5) . . ?
C29 C28 Si9 129.2(4) . . ?
O4 C28 Si9 110.1(3) . . ?
C28 C29 H29A 120.0 . . ?
C28 C29 H29B 120.0 . . ?
H29A C29 H29B 120.0 . . ?
Si9 C30 H30A 109.5 . . ?
Si9 C30 H30B 109.5 . . ?
H30A C30 H30B 109.5 . . ?
Si9 C30 H30C 109.5 . . ?
H30A C30 H30C 109.5 . . ?
H30B C30 H30C 109.5 . . ?
Si9 C31 H31A 109.5 . . ?
Si9 C31 H31B 109.5 . . ?
H31A C31 H31B 109.5 . . ?
Si9 C31 H31C 109.5 . . ?
H31A C31 H31C 109.5 . . ?
H31B C31 H31C 109.5 . . ?
Si10 C32 H32A 109.5 . . ?
Si10 C32 H32B 109.5 . . ?
H32A C32 H32B 109.5 . . ?
Si10 C32 H32C 109.5 . . ?
H32A C32 H32C 109.5 . . ?
H32B C32 H32C 109.5 . . ?
Si10 C33 H33A 109.5 . . ?
Si10 C33 H33B 109.5 . . ?
H33A C33 H33B 109.5 . . ?
Si10 C33 H33C 109.5 . . ?
H33A C33 H33C 109.5 . . ?
H33B C33 H33C 109.5 . . ?
Si10 C34 H34A 109.5 . . ?
Si10 C34 H34B 109.5 . . ?
H34A C34 H34B 109.5 . . ?
Si10 C34 H34C 109.5 . . ?
H34A C34 H34C 109.5 . . ?
H34B C34 H34C 109.5 . . ?
Si11 C35 H35A 109.5 . . ?
Si11 C35 H35B 109.5 . . ?
H35A C35 H35B 109.5 . . ?
Si11 C35 H35C 109.5 . . ?
H35A C35 H35C 109.5 . . ?
H35B C35 H35C 109.5 . . ?
Si11 C36 H36A 109.5 . . ?
Si11 C36 H36B 109.5 . . ?
H36A C36 H36B 109.5 . . ?
Si11 C36 H36C 109.5 . . ?
H36A C36 H36C 109.5 . . ?
H36B C36 H36C 109.5 . . ?
Si11 C37 H37A 109.5 . . ?
Si11 C37 H37B 109.5 . . ?
H37A C37 H37B 109.5 . . ?
Si11 C37 H37C 109.5 . . ?
H37A C37 H37C 109.5 . . ?
H37B C37 H37C 109.5 . . ?
Si12 C38 H38A 109.5 . . ?
Si12 C38 H38B 109.5 . . ?
H38A C38 H38B 109.5 . . ?
Si12 C38 H38C 109.5 . . ?
H38A C38 H38C 109.5 . . ?
H38B C38 H38C 109.5 . . ?
Si12 C39 H39A 109.5 . . ?
Si12 C39 H39B 109.5 . . ?
H39A C39 H39B 109.5 . . ?
Si12 C39 H39C 109.5 . . ?
H39A C39 H39C 109.5 . . ?
H39B C39 H39C 109.5 . . ?
Si12 C40 H40A 109.5 . . ?
Si12 C40 H40B 109.5 . . ?
H40A C40 H40B 109.5 . . ?
Si12 C40 H40C 109.5 . . ?
H40A C40 H40C 109.5 . . ?
H40B C40 H40C 109.5 . . ?
O5 C41 C42 107.9(5) . . ?
O5 C41 H41A 110.1 . . ?
C42 C41 H41A 110.1 . . ?
O5 C41 H41B 110.1 . . ?
C42 C41 H41B 110.1 . . ?
H41A C41 H41B 108.4 . . ?
C43 C42 C41 105.5(6) . . ?
C43 C42 H42A 110.6 . . ?
C41 C42 H42A 110.6 . . ?
C43 C42 H42B 110.6 . . ?
C41 C42 H42B 110.6 . . ?
H42A C42 H42B 108.8 . . ?
C42 C43 C44 107.7(6) . . ?
C42 C43 H43A 110.2 . . ?
C44 C43 H43A 110.2 . . ?
C42 C43 H43B 110.2 . . ?
C44 C43 H43B 110.2 . . ?
H43A C43 H43B 108.5 . . ?
O5 C44 C43 107.0(5) . . ?
O5 C44 H44A 110.3 . . ?
C43 C44 H44A 110.3 . . ?
O5 C44 H44B 110.3 . . ?
C43 C44 H44B 110.3 . . ?
H44A C44 H44B 108.6 . . ?

loop_
_geom_bond_atom_site_label_1
_geom_bond_atom_site_label_2
_geom_bond_distance
_geom_bond_site_symmetry_2
_geom_bond_publ_flag
U1 O1 2.220(3) . ?
U1 O2 2.267(3) . ?
U1 N1 2.288(3) . ?
U1 N2 2.309(3) . ?
U1 N3 2.372(3) . ?
U2 O4 2.222(3) . ?
U2 O3 2.286(3) . ?
U2 N6 2.306(3) . ?
U2 N4 2.309(3) . ?
U2 N5 2.313(3) . ?
Na1 O5 2.284(3) . ?
Na1 O1 2.285(3) . ?
Na1 C22 2.711(5) . ?
Na1 C8 2.728(4) . ?
Na1 C9 2.729(5) . ?
Na1 O2 2.780(3) . ?
Na2 O2 2.273(3) . ?
Na2 O4 2.279(3) . ?
Na2 O3 2.313(3) . ?
Na2 C18 2.930(5) . ?
Na2 N3 2.948(4) . ?
Si1 N1 1.731(3) . ?
Si1 C3 1.866(4) . ?
Si1 C4 1.867(4) . ?
Si1 C1 1.891(4) . ?
Si2 N1 1.742(3) . ?
Si2 C7 1.853(5) . ?
Si2 C6 1.870(5) . ?
Si2 C5 1.876(5) . ?
Si3 N2 1.720(3) . ?
Si3 C10 1.865(5) . ?
Si3 C11 1.866(5) . ?
Si3 C8 1.905(4) . ?
Si4 N2 1.736(3) . ?
Si4 C14 1.864(5) . ?
Si4 C13 1.874(5) . ?
Si4 C12 1.879(5) . ?
Si5 N3 1.721(3) . ?
Si5 C16 1.865(4) . ?
Si5 C17 1.867(4) . ?
Si5 C15 1.879(4) . ?
Si6 N3 1.725(3) . ?
Si6 C18 1.862(5) . ?
Si6 C20 1.874(4) . ?
Si6 C19 1.881(4) . ?
Si7 N4 1.720(4) . ?
Si7 C24 1.874(5) . ?
Si7 C23 1.877(4) . ?
Si7 C21 1.894(4) . ?
Si8 N4 1.728(3) . ?
Si8 C25 1.862(5) . ?
Si8 C26 1.865(5) . ?
Si8 C27 1.893(5) . ?
Si9 N5 1.732(4) . ?
Si9 C30 1.872(6) . ?
Si9 C31 1.881(5) . ?
Si9 C28 1.886(6) . ?
Si10 N5 1.726(4) . ?
Si10 C34 1.876(6) . ?
Si10 C32 1.879(6) . ?
Si10 C33 1.880(6) . ?
Si11 N6 1.727(3) . ?
Si11 C35 1.857(6) . ?
Si11 C37 1.867(5) . ?
Si11 C36 1.884(6) . ?
Si12 N6 1.725(4) . ?
Si12 C40 1.861(5) . ?
Si12 C39 1.875(4) . ?
Si12 C38 1.881(5) . ?
O1 C1 1.386(5) . ?
O2 C8 1.393(4) . ?
O3 C21 1.360(4) . ?
O4 C28 1.395(5) . ?
O5 C44 1.426(6) . ?
O5 C41 1.430(6) . ?
C1 C2 1.320(6) . ?
C2 H2A 0.9300 . ?
C2 H2B 0.9300 . ?
C3 H3A 0.9600 . ?
C3 H3B 0.9600 . ?
C3 H3C 0.9600 . ?
C4 H4A 0.9600 . ?
C4 H4B 0.9600 . ?
C4 H4C 0.9600 . ?
C5 H5A 0.9600 . ?
C5 H5B 0.9600 . ?
C5 H5C 0.9600 . ?
C6 H6A 0.9600 . ?
C6 H6B 0.9600 . ?
C6 H6C 0.9600 . ?
C7 H7A 0.9600 . ?
C7 H7B 0.9600 . ?
C7 H7C 0.9600 . ?
C8 C9 1.323(6) . ?
C9 H9A 0.9300 . ?
C9 H9B 0.9300 . ?
C10 H10A 0.9600 . ?
C10 H10B 0.9600 . ?
C10 H10C 0.9600 . ?
C11 H11A 0.9600 . ?
C11 H11B 0.9600 . ?
C11 H11C 0.9600 . ?
C12 H12A 0.9600 . ?
C12 H12B 0.9600 . ?
C12 H12C 0.9600 . ?
C13 H13A 0.9600 . ?
C13 H13B 0.9600 . ?
C13 H13C 0.9600 . ?
C14 H14A 0.9600 . ?
C14 H14B 0.9600 . ?
C14 H14C 0.9600 . ?
C15 H15A 0.9601 . ?
C15 H15B 0.9600 . ?
C15 H15C 0.9600 . ?
C16 H16A 0.9600 . ?
C16 H16B 0.9600 . ?
C16 H16C 0.9600 . ?
C17 H17A 0.9600 . ?
C17 H17B 0.9600 . ?
C17 H17C 0.9600 . ?
C18 H18A 0.9600 . ?
C18 H18B 0.9601 . ?
C18 H18C 0.9601 . ?
C19 H19A 0.9600 . ?
C19 H19B 0.9600 . ?
C19 H19C 0.9600 . ?
C20 H20A 0.9600 . ?
C20 H20B 0.9600 . ?
C20 H20C 0.9600 . ?
C21 C22 1.339(6) . ?
C22 H22A 0.9300 . ?
C22 H22B 0.9300 . ?
C23 H23A 0.9600 . ?
C23 H23B 0.9600 . ?
C23 H23C 0.9600 . ?
C24 H24A 0.9600 . ?
C24 H24B 0.9600 . ?
C24 H24C 0.9600 . ?
C25 H25A 0.9600 . ?
C25 H25B 0.9600 . ?
C25 H25C 0.9600 . ?
C26 H26A 0.9600 . ?
C26 H26B 0.9600 . ?
C26 H26C 0.9600 . ?
C27 H27A 0.9600 . ?
C27 H27B 0.9600 . ?
C27 H27C 0.9600 . ?
C28 C29 1.326(7) . ?
C29 H29A 0.9300 . ?
C29 H29B 0.9300 . ?
C30 H30A 0.9600 . ?
C30 H30B 0.9600 . ?
C30 H30C 0.9600 . ?
C31 H31A 0.9600 . ?
C31 H31B 0.9600 . ?
C31 H31C 0.9600 . ?
C32 H32A 0.9600 . ?
C32 H32B 0.9600 . ?
C32 H32C 0.9600 . ?
C33 H33A 0.9600 . ?
C33 H33B 0.9600 . ?
C33 H33C 0.9600 . ?
C34 H34A 0.9600 . ?
C34 H34B 0.9600 . ?
C34 H34C 0.9600 . ?
C35 H35A 0.9600 . ?
C35 H35B 0.9600 . ?
C35 H35C 0.9600 . ?
C36 H36A 0.9600 . ?
C36 H36B 0.9600 . ?
C36 H36C 0.9600 . ?
C37 H37A 0.9600 . ?
C37 H37B 0.9600 . ?
C37 H37C 0.9600 . ?
C38 H38A 0.9600 . ?
C38 H38B 0.9600 . ?
C38 H38C 0.9600 . ?
C39 H39A 0.9600 . ?
C39 H39B 0.9600 . ?
C39 H39C 0.9600 . ?
C40 H40A 0.9600 . ?
C40 H40B 0.9600 . ?
C40 H40C 0.9600 . ?
C41 C42 1.459(8) . ?
C41 H41A 0.9700 . ?
C41 H41B 0.9700 . ?
C42 C43 1.456(9) . ?
C42 H42A 0.9700 . ?
C42 H42B 0.9700 . ?
C43 C44 1.472(8) . ?
C43 H43A 0.9700 . ?
C43 H43B 0.9700 . ?
C44 H44A 0.9700 . ?
C44 H44B 0.9700 . ?
